data_7701176
loop_
_publ_author_name
'Dankhoff, Katja'
'Gold, Madeleine'
'Kober, Luisa'
'Schmitt, Florian'
'Pfeifer, Lena'
'D\"urrmann, Andreas'
'Kostrhunova, Hana'
'Rothemund, Matthias'
'Brabec, Viktor'
'Schobert, Rainer'
'Weber, Birgit'

_publ_section_title
;
 Copper(ii) complexes with tridentate Schiff base-like ligands: solid
 state and solution structures and anticancer activity.
;
_journal_issue 40
_journal_name_full 'Dalton transactions (Cambridge, England : 2003)'
_journal_page_first 15220
_journal_page_last 15230
_journal_paper_doi 10.1039/c9dt02571e
_journal_volume 48
_journal_year 2019
_chemical_formula_sum 'C12 H12 Br Cu N3 O2'
_chemical_formula_weight 373.70
_chemical_name_common '[CuL30dBr]'
_space_group_crystal_system monoclinic
_space_group_IT_number 14
_space_group_name_Hall '-P 2ybc'
_space_group_name_H-M_alt 'P 1 21/c 1'
_symmetry_space_group_name_Hall '-P 2ybc'
_symmetry_space_group_name_H-M 'P 1 21/c 1'
_atom_sites_solution_hydrogens geom
_atom_sites_solution_primary direct
_atom_sites_solution_secondary difmap
_audit_creation_date 2017-07-27
_audit_creation_method SHELXL-2014/7
_audit_update_record
;
2017-08-03 deposited with the CCDC.    2019-09-18 downloaded from the CCDC.
;
_cell_angle_alpha 90
_cell_angle_beta 113.207(4)
_cell_angle_gamma 90
_cell_formula_units_Z 4
_cell_length_a 7.6905(4)
_cell_length_b 24.3476(14)
_cell_length_c 7.7833(4)
_cell_measurement_reflns_used 5553
_cell_measurement_temperature 133(2)
_cell_measurement_theta_max 28.67
_cell_measurement_theta_min 1.68
_cell_volume 1339.46(13)
_computing_cell_refinement X-AREA-STOE
_computing_data_collection X-AREA-STOE
_computing_data_reduction X-AREA-STOE
_computing_molecular_graphics ORTEP-III
_computing_publication_material PLATON
_computing_structure_refinement 'SHELXL-2014 (Sheldrick, 2014)'
_computing_structure_solution SIR97
_diffrn_ambient_temperature 133(2)
_diffrn_detector_area_resol_mean 9
_diffrn_measured_fraction_theta_full 0.980
_diffrn_measured_fraction_theta_max 0.921
_diffrn_measurement_device_type STOE-STADIVARI
_diffrn_measurement_method omega-scan
_diffrn_radiation_type MoK\a
_diffrn_radiation_wavelength 0.71073
_diffrn_reflns_av_R_equivalents 0.0608
_diffrn_reflns_av_unetI/netI 0.0524
_diffrn_reflns_Laue_measured_fraction_full 0.980
_diffrn_reflns_Laue_measured_fraction_max 0.921
_diffrn_reflns_limit_h_max 7
_diffrn_reflns_limit_h_min -10
_diffrn_reflns_limit_k_max 25
_diffrn_reflns_limit_k_min -32
_diffrn_reflns_limit_l_max 10
_diffrn_reflns_limit_l_min -8
_diffrn_reflns_number 8129
_diffrn_reflns_point_group_measured_fraction_full 0.980
_diffrn_reflns_point_group_measured_fraction_max 0.921
_diffrn_reflns_theta_full 25.242
_diffrn_reflns_theta_max 28.523
_diffrn_reflns_theta_min 1.673
_diffrn_source 'fine-focus sealed tube'
_exptl_absorpt_coefficient_mu 4.614
_exptl_absorpt_correction_type none
_exptl_crystal_colour green
_exptl_crystal_density_diffrn 1.853
_exptl_crystal_density_method 'not measured'
_exptl_crystal_description plate
_exptl_crystal_F_000 740
_exptl_crystal_size_max 0.110
_exptl_crystal_size_mid 0.102
_exptl_crystal_size_min 0.093
_refine_diff_density_max 0.918
_refine_diff_density_min -0.844
_refine_diff_density_rms 0.146
_refine_ls_extinction_method none
_refine_ls_goodness_of_fit_ref 0.960
_refine_ls_hydrogen_treatment constr
_refine_ls_matrix_type full
_refine_ls_number_parameters 172
_refine_ls_number_reflns 3151
_refine_ls_number_restraints 0
_refine_ls_restrained_S_all 0.960
_refine_ls_R_factor_all 0.0654
_refine_ls_R_factor_gt 0.0404
_refine_ls_shift/su_max 0.001
_refine_ls_shift/su_mean 0.000
_refine_ls_structure_factor_coef Fsqd
_refine_ls_weighting_details 'w=1/[\s^2^(Fo^2^)+(0.0630P)^2^] where P=(Fo^2^+2Fc^2^)/3'
_refine_ls_weighting_scheme calc
_refine_ls_wR_factor_gt 0.0988
_refine_ls_wR_factor_ref 0.1099
_reflns_number_gt 2226
_reflns_number_total 3151
_reflns_threshold_expression 'I > 2\s(I)'
_cod_data_source_file c9dt02571e2.cif
_cod_data_source_block cl115
_cod_depositor_comments 'Adding full bibliography for 7701175--7701183.cif.'
_cod_database_code 7701176
_shelx_space_group_comment
;
The symmetry employed for this shelxl refinement is uniquely defined
by the following loop, which should always be used as a source of
symmetry information in preference to the above space-group names.
They are only intended as comments.
;

loop_
_space_group_symop_operation_xyz
'x, y, z'
'-x, y+1/2, -z+1/2'
'-x, -y, -z'
'x, -y-1/2, z-1/2'

loop_
_atom_site_label
_atom_site_type_symbol
_atom_site_fract_x
_atom_site_fract_y
_atom_site_fract_z
_atom_site_U_iso_or_equiv
_atom_site_adp_type
_atom_site_occupancy
_atom_site_site_symmetry_order
_atom_site_calc_flag
_atom_site_refinement_flags_posn
_atom_site_refinement_flags_adp
C1 C 1.2351(6) 0.62999(16) 0.4949(6) 0.0216(8) Uani 1 1 d . .
H1 H 1.1164 0.6395 0.3997 0.026 Uiso 1 1 calc R U
C2 C 1.2829(6) 0.57529(17) 0.5265(6) 0.0271(10) Uani 1 1 d . .
H2 H 1.1993 0.5475 0.4540 0.033 Uiso 1 1 calc R U
C3 C 1.4558(6) 0.56166(16) 0.6663(6) 0.0283(10) Uani 1 1 d . .
H3 H 1.4930 0.5243 0.6908 0.034 Uiso 1 1 calc R U
C4 C 1.5728(6) 0.60291(16) 0.7693(6) 0.0242(9) Uani 1 1 d . .
H4 H 1.6915 0.5943 0.8660 0.029 Uiso 1 1 calc R U
C5 C 1.5160(5) 0.65745(14) 0.7306(5) 0.0164(8) Uani 1 1 d . .
C6 C 1.6399(5) 0.70342(14) 0.8408(5) 0.0165(7) Uani 1 1 d . .
H6A H 1.6594 0.7001 0.9740 0.020 Uiso 1 1 calc R U
H6B H 1.7649 0.7013 0.8325 0.020 Uiso 1 1 calc R U
C7 C 1.6441(5) 0.80018(15) 0.8409(5) 0.0160(7) Uani 1 1 d . .
H7 H 1.7644 0.7956 0.9402 0.019 Uiso 1 1 calc R U
C8 C 1.5826(5) 0.85461(15) 0.7867(5) 0.0161(7) Uani 1 1 d . .
C9 C 1.4081(5) 0.86627(15) 0.6363(5) 0.0163(8) Uani 1 1 d . .
C10 C 1.1875(6) 0.93075(17) 0.4445(6) 0.0243(9) Uani 1 1 d . .
H10A H 1.0804 0.9187 0.4756 0.029 Uiso 1 1 calc R U
H10B H 1.1806 0.9111 0.3306 0.029 Uiso 1 1 calc R U
C11 C 1.1799(6) 0.99167(18) 0.4136(7) 0.0336(12) Uani 1 1 d . .
H11A H 1.1805 1.0105 0.5252 0.050 Uiso 1 1 calc R U
H11B H 1.0640 1.0011 0.3060 0.050 Uiso 1 1 calc R U
H11C H 1.2902 1.0033 0.3895 0.050 Uiso 1 1 calc R U
C12 C 1.7020(5) 0.89865(16) 0.8865(6) 0.0196(8) Uani 1 1 d . .
N1 N 1.3507(5) 0.67066(13) 0.5941(4) 0.0176(7) Uani 1 1 d . .
N2 N 1.5504(4) 0.75601(12) 0.7666(4) 0.0163(6) Uani 1 1 d . .
N3 N 1.7990(5) 0.93355(15) 0.9688(6) 0.0309(9) Uani 1 1 d . .
O1 O 1.2925(4) 0.83112(11) 0.5381(4) 0.0198(6) Uani 1 1 d . .
O2 O 1.3675(4) 0.91936(11) 0.5999(4) 0.0193(6) Uani 1 1 d . .
Cu1 Cu 1.30338(6) 0.75127(2) 0.56019(6) 0.01451(13) Uani 1 1 d . .
Br1 Br 1.05817(5) 0.74588(2) 0.24926(5) 0.01691(12) Uani 1 1 d . .

loop_
_atom_site_aniso_label
_atom_site_aniso_U_11
_atom_site_aniso_U_22
_atom_site_aniso_U_33
_atom_site_aniso_U_23
_atom_site_aniso_U_13
_atom_site_aniso_U_12
C1 0.020(2) 0.0206(18) 0.023(2) -0.0001(15) 0.0071(17) -0.0030(15)
C2 0.033(2) 0.0178(19) 0.027(2) -0.0046(16) 0.0083(19) -0.0049(16)
C3 0.034(2) 0.0133(17) 0.036(2) -0.0003(16) 0.011(2) 0.0037(16)
C4 0.022(2) 0.0191(18) 0.029(2) 0.0036(16) 0.0068(17) 0.0030(15)
C5 0.0191(19) 0.0156(17) 0.0156(17) 0.0012(13) 0.0078(15) 0.0001(13)
C6 0.0130(17) 0.0170(16) 0.0153(17) 0.0025(14) 0.0012(14) 0.0004(13)
C7 0.0136(17) 0.0208(17) 0.0139(16) -0.0002(14) 0.0058(14) 0.0006(14)
C8 0.0158(18) 0.0159(16) 0.0152(17) 0.0002(13) 0.0046(14) -0.0013(14)
C9 0.018(2) 0.0164(17) 0.0182(18) 0.0009(13) 0.0107(16) -0.0012(13)
C10 0.022(2) 0.0204(19) 0.026(2) 0.0016(16) 0.0039(18) 0.0020(15)
C11 0.032(3) 0.0172(19) 0.039(3) 0.0065(17) 0.001(2) 0.0044(16)
C12 0.0182(19) 0.0164(16) 0.022(2) 0.0045(15) 0.0064(16) 0.0022(14)
N1 0.0231(17) 0.0152(14) 0.0150(15) 0.0021(12) 0.0082(14) -0.0002(13)
N2 0.0170(16) 0.0163(14) 0.0139(14) 0.0037(11) 0.0040(13) 0.0004(12)
N3 0.029(2) 0.0215(17) 0.036(2) -0.0003(15) 0.0066(17) -0.0017(15)
O1 0.0193(14) 0.0158(12) 0.0192(13) 0.0032(11) 0.0022(11) -0.0004(10)
O2 0.0211(13) 0.0147(12) 0.0178(13) 0.0019(10) 0.0030(11) 0.0022(10)
Cu1 0.0144(2) 0.0135(2) 0.0133(2) 0.00133(16) 0.00305(17) 0.00001(16)
Br1 0.0151(2) 0.0235(2) 0.01067(18) 0.00104(14) 0.00360(14) -0.00006(14)

loop_
_atom_type_symbol
_atom_type_description
_atom_type_scat_dispersion_real
_atom_type_scat_dispersion_imag
_atom_type_scat_source
C C 0.0033 0.0016 'International Tables Vol C Tables 4.2.6.8 and 6.1.1.4'
H H 0.0000 0.0000 'International Tables Vol C Tables 4.2.6.8 and 6.1.1.4'
N N 0.0061 0.0033 'International Tables Vol C Tables 4.2.6.8 and 6.1.1.4'
O O 0.0106 0.0060 'International Tables Vol C Tables 4.2.6.8 and 6.1.1.4'
Cu Cu 0.3201 1.2651 'International Tables Vol C Tables 4.2.6.8 and 6.1.1.4'
Br Br -0.2901 2.4595 'International Tables Vol C Tables 4.2.6.8 and 6.1.1.4'

loop_
_geom_angle_atom_site_label_1
_geom_angle_atom_site_label_2
_geom_angle_atom_site_label_3
_geom_angle
_geom_angle_site_symmetry_3
N1 C1 C2 122.5(4) .
N1 C1 H1 118.8 .
C2 C1 H1 118.8 .
C1 C2 C3 118.5(4) .
C1 C2 H2 120.7 .
C3 C2 H2 120.7 .
C4 C3 C2 119.2(4) .
C4 C3 H3 120.4 .
C2 C3 H3 120.4 .
C3 C4 C5 119.5(4) .
C3 C4 H4 120.2 .
C5 C4 H4 120.2 .
N1 C5 C4 121.4(4) .
N1 C5 C6 117.8(3) .
C4 C5 C6 120.9(3) .
N2 C6 C5 109.5(3) .
N2 C6 H6A 109.8 .
C5 C6 H6A 109.8 .
N2 C6 H6B 109.8 .
C5 C6 H6B 109.8 .
H6A C6 H6B 108.2 .
N2 C7 C8 125.6(3) .
N2 C7 H7 117.2 .
C8 C7 H7 117.2 .
C7 C8 C9 122.0(3) .
C7 C8 C12 118.3(3) .
C9 C8 C12 119.7(3) .
O1 C9 O2 118.8(3) .
O1 C9 C8 125.4(3) .
O2 C9 C8 115.8(3) .
O2 C10 C11 106.5(3) .
O2 C10 H10A 110.4 .
C11 C10 H10A 110.4 .
O2 C10 H10B 110.4 .
C11 C10 H10B 110.4 .
H10A C10 H10B 108.6 .
C10 C11 H11A 109.5 .
C10 C11 H11B 109.5 .
H11A C11 H11B 109.5 .
C10 C11 H11C 109.5 .
H11A C11 H11C 109.5 .
H11B C11 H11C 109.5 .
N3 C12 C8 179.1(4) .
C5 N1 C1 118.9(3) .
C5 N1 Cu1 114.1(2) .
C1 N1 Cu1 126.9(3) .
C7 N2 C6 117.3(3) .
C7 N2 Cu1 127.3(3) .
C6 N2 Cu1 115.4(2) .
C9 O1 Cu1 129.1(2) .
C9 O2 C10 115.2(3) .
N2 Cu1 O1 90.44(12) .
N2 Cu1 N1 83.19(13) .
O1 Cu1 N1 172.57(13) .
N2 Cu1 Br1 162.14(10) .
O1 Cu1 Br1 88.65(8) .
N1 Cu1 Br1 96.24(9) .
N2 Cu1 Br1 101.77(10) 4_576
O1 Cu1 Br1 90.43(9) 4_576
N1 Cu1 Br1 94.60(10) 4_576
Br1 Cu1 Br1 96.074(19) 4_576
Cu1 Br1 Cu1 95.920(19) 4_575

loop_
_geom_bond_atom_site_label_1
_geom_bond_atom_site_label_2
_geom_bond_distance
_geom_bond_site_symmetry_2
C1 N1 1.351(5) .
C1 C2 1.378(5) .
C1 H1 0.9500 .
C2 C3 1.387(6) .
C2 H2 0.9500 .
C3 C4 1.376(6) .
C3 H3 0.9500 .
C4 C5 1.393(5) .
C4 H4 0.9500 .
C5 N1 1.335(5) .
C5 C6 1.501(5) .
C6 N2 1.461(4) .
C6 H6A 0.9900 .
C6 H6B 0.9900 .
C7 N2 1.297(5) .
C7 C8 1.414(5) .
C7 H7 0.9500 .
C8 C9 1.419(5) .
C8 C12 1.426(5) .
C9 O1 1.254(4) .
C9 O2 1.334(4) .
C10 O2 1.462(5) .
C10 C11 1.500(6) .
C10 H10A 0.9900 .
C10 H10B 0.9900 .
C11 H11A 0.9800 .
C11 H11B 0.9800 .
C11 H11C 0.9800 .
C12 N3 1.145(5) .
N1 Cu1 1.995(3) .
N2 Cu1 1.949(3) .
O1 Cu1 1.951(3) .
Cu1 Br1 2.4152(6) .
Cu1 Br1 2.8132(6) 4_576
Br1 Cu1 2.8131(6) 4_575

loop_
_geom_torsion_atom_site_label_1
_geom_torsion_atom_site_label_2
_geom_torsion_atom_site_label_3
_geom_torsion_atom_site_label_4
_geom_torsion
N1 C1 C2 C3 0.4(7)
C1 C2 C3 C4 0.4(7)
C2 C3 C4 C5 -0.3(7)
C3 C4 C5 N1 -0.8(7)
C3 C4 C5 C6 179.7(4)
N1 C5 C6 N2 -1.9(5)
C4 C5 C6 N2 177.6(4)
N2 C7 C8 C9 -2.0(6)
N2 C7 C8 C12 178.6(4)
C7 C8 C9 O1 0.1(6)
C12 C8 C9 O1 179.5(4)
C7 C8 C9 O2 -179.9(4)
C12 C8 C9 O2 -0.5(6)
C4 C5 N1 C1 1.6(6)
C6 C5 N1 C1 -178.9(4)
C4 C5 N1 Cu1 -178.3(3)
C6 C5 N1 Cu1 1.2(4)
C2 C1 N1 C5 -1.4(6)
C2 C1 N1 Cu1 178.5(3)
C8 C7 N2 C6 179.1(4)
C8 C7 N2 Cu1 0.9(6)
C5 C6 N2 C7 -176.7(3)
C5 C6 N2 Cu1 1.8(4)
O2 C9 O1 Cu1 -177.3(3)
C8 C9 O1 Cu1 2.7(6)
O1 C9 O2 C10 -0.1(5)
C8 C9 O2 C10 179.9(3)
C11 C10 O2 C9 -173.8(4)
